data_9015808
loop_
_publ_author_name
'Danisi, R. M.'
'Armbruster, T.'
'Lazic, B.'

_publ_section_title
;
 In situ dehydration behavior of zeolite-like cavansite: A single-crystal X-ray study
 Note: room temperature
;
_journal_name_full 'American Mineralogist'
_journal_page_first 1874
_journal_page_last 1880
_journal_paper_doi 10.2138/am.2012.4228
_journal_volume 97
_journal_year 2012
_chemical_compound_source 'Wagholi quarry, Poona district, India'
_chemical_formula_sum 'Ca H8 O15 Si4 V'
_chemical_name_mineral Cavansite
_space_group_IT_number 62
_symmetry_space_group_name_Hall '-P 2ac 2n'
_symmetry_space_group_name_H-M 'P n m a'
_cell_angle_alpha 90
_cell_angle_beta 90
_cell_angle_gamma 90
_cell_length_a 9.6329
_cell_length_b 13.6606
_cell_length_c 9.7949
_cell_formula_units_Z 4
_cell_volume 1288.923
_database_code_amcsd 0019718
_exptl_crystal_density_diffrn 2.326
_cod_original_formula_sum 'V Ca Si4 O15 H8'
_cod_database_code 9015808

loop_
_space_group_symop_operation_xyz
x,y,z
x,1/2-y,z
-x,1/2+y,-z
1/2-x,1/2+y,1/2+z
1/2+x,1/2-y,1/2-z
1/2+x,y,1/2-z
1/2-x,-y,1/2+z
-x,-y,-z

loop_
_atom_site_aniso_label
_atom_site_aniso_U_11
_atom_site_aniso_U_22
_atom_site_aniso_U_33
_atom_site_aniso_U_12
_atom_site_aniso_U_13
_atom_site_aniso_U_23
V 0.00849 0.00946 0.01330 0.00000 0.00076 0.00000
Ca 0.01036 0.01118 0.01670 0.00000 0.00069 0.00000
Si1 0.00635 0.00920 0.00869 0.00008 -0.00063 0.00054
Si2 0.00691 0.00834 0.00772 0.00042 0.00091 0.00053
O1 0.00930 0.00980 0.01930 -0.00070 0.00020 -0.00070
O2 0.01540 0.00910 0.01680 0.00210 0.00520 0.00150
O3 0.01220 0.02120 0.00990 -0.00030 -0.00140 0.00390
O4 0.00820 0.01130 0.01720 -0.00010 0.00260 -0.00150
O5 0.01030 0.01220 0.01110 -0.00130 -0.00390 0.00190
O6 0.02310 0.02870 0.01920 0.00000 -0.00520 0.00000
O7 0.03400 0.04890 0.04980 0.00480 0.00890 -0.02730
O8 0.01460 0.03190 0.06580 0.00000 -0.00480 0.00000
O9 0.06600 0.10900 0.05800 0.00000 0.00910 0.00000

loop_
_atom_site_label
_atom_site_fract_x
_atom_site_fract_y
_atom_site_fract_z
_atom_site_U_iso_or_equiv
V 0.02594 0.25000 0.09618 0.01042
Ca -0.38231 0.75000 -0.08263 0.01275
Si1 -0.18305 0.53318 -0.09496 0.00808
Si2 -0.10728 0.45691 0.18382 0.00766
O1 -0.17796 0.65027 -0.08597 0.01280
O2 -0.08731 0.34231 0.20600 0.01370
O3 -0.20339 0.47968 0.05164 0.01440
O4 -0.04191 0.48914 -0.16578 0.01220
O5 -0.31477 0.49541 -0.18514 0.01120
O6 -0.04300 0.25000 -0.05191 0.02370
O7 -0.46993 0.88139 0.05339 0.04420
H7A -0.42100 0.86900 0.13600 0.08000
H7B -0.56150 0.89100 0.08100 0.08000
O8 -0.63830 0.75000 -0.12580 0.03740
H8 -0.68500 0.69440 -0.09300 0.08000
O9 -0.28320 0.75000 0.18980 0.07750
H9A -0.33000 0.75000 0.27600 0.08000
H9B -0.19200 0.75000 0.23000 0.08000

loop_
_cod_related_entry_id
_cod_related_entry_database
_cod_related_entry_code
1 AMCSD 0019718
